data_7239903
loop_
_publ_author_name
'Su, Hao'
'Hao, Liang'
'Hussain, Wajid'
'Li, Zhongkui'
'Li, Hui'

_publ_section_title
;
 Two donor-acceptor (D-A) type Zn(II) complexes as fluorescent probes for
 highly selective detection of iodide
;
_journal_name_full CrystEngComm
_journal_paper_doi 10.1039/C9CE01953G
_journal_year 2020
_chemical_formula_sum 'C15 H10 N4 O'
_chemical_formula_weight 262.27
_space_group_crystal_system orthorhombic
_space_group_IT_number 19
_space_group_name_Hall 'P 2ac 2ab'
_space_group_name_H-M_alt 'P 21 21 21'
_atom_sites_solution_hydrogens geom
_audit_creation_method SHELXL-2018/3
_audit_update_record
;
2020-02-02 deposited with the CCDC.	2020-02-06 downloaded from the CCDC.
;
_cell_angle_alpha 90
_cell_angle_beta 90
_cell_angle_gamma 90
_cell_formula_units_Z 4
_cell_length_a 6.6568(17)
_cell_length_b 11.350(3)
_cell_length_c 16.471(3)
_cell_measurement_reflns_used 1092
_cell_measurement_temperature 296(2)
_cell_measurement_theta_max 21.665
_cell_measurement_theta_min 2.176
_cell_volume 1244.5(5)
_computing_cell_refinement 'Bruker SAINT'
_computing_data_collection 'Bruker APEX2'
_computing_data_reduction 'Bruker SAINT'
_computing_molecular_graphics 'Bruker SHELXTL'
_computing_publication_material 'Bruker SHELXTL'
_computing_structure_refinement 'SHELXL-2018/3 (Sheldrick, 2018)'
_computing_structure_solution 'SHELXT 2014/4 (Sheldrick, 2014)'
_diffrn_ambient_temperature 296(2)
_diffrn_measured_fraction_theta_full 0.999
_diffrn_measured_fraction_theta_max 0.999
_diffrn_measurement_device_type 'Bruker APEX-II CCD'
_diffrn_measurement_method '\f and \w scans'
_diffrn_radiation_type MoK\a
_diffrn_radiation_wavelength 0.71073
_diffrn_reflns_av_R_equivalents 0.0824
_diffrn_reflns_av_unetI/netI 0.0940
_diffrn_reflns_Laue_measured_fraction_full 0.999
_diffrn_reflns_Laue_measured_fraction_max 0.999
_diffrn_reflns_limit_h_max 8
_diffrn_reflns_limit_h_min -8
_diffrn_reflns_limit_k_max 14
_diffrn_reflns_limit_k_min -11
_diffrn_reflns_limit_l_max 21
_diffrn_reflns_limit_l_min -21
_diffrn_reflns_number 9727
_diffrn_reflns_point_group_measured_fraction_full 1.000
_diffrn_reflns_point_group_measured_fraction_max 0.999
_diffrn_reflns_theta_full 25.242
_diffrn_reflns_theta_max 27.992
_diffrn_reflns_theta_min 2.473
_diffrn_source 'fine-focus sealed tube'
_exptl_absorpt_coefficient_mu 0.093
_exptl_absorpt_correction_type none
_exptl_crystal_colour yellow
_exptl_crystal_density_diffrn 1.400
_exptl_crystal_description block
_exptl_crystal_F_000 544
_exptl_crystal_size_max 0.280
_exptl_crystal_size_mid 0.250
_exptl_crystal_size_min 0.200
_refine_diff_density_max 0.641
_refine_diff_density_min -0.225
_refine_diff_density_rms 0.103
_refine_ls_abs_structure_details
;
 Flack x determined using 363 quotients [(I+)-(I-)]/[(I+)+(I-)]
 (Parsons, Flack and Wagner, Acta Cryst. B69 (2013) 249-259).
;
_refine_ls_abs_structure_Flack -2.5(10)
_refine_ls_extinction_method none
_refine_ls_goodness_of_fit_ref 1.091
_refine_ls_hydrogen_treatment constr
_refine_ls_matrix_type full
_refine_ls_number_parameters 182
_refine_ls_number_reflns 2992
_refine_ls_number_restraints 0
_refine_ls_restrained_S_all 1.091
_refine_ls_R_factor_all 0.1699
_refine_ls_R_factor_gt 0.0750
_refine_ls_shift/su_max 0.000
_refine_ls_shift/su_mean 0.000
_refine_ls_structure_factor_coef Fsqd
_refine_ls_weighting_details 'w=1/[\s^2^(Fo^2^)+(0.0380P)^2^+0.5201P] where P=(Fo^2^+2Fc^2^)/3'
_refine_ls_weighting_scheme calc
_refine_ls_wR_factor_gt 0.1514
_refine_ls_wR_factor_ref 0.1780
_reflns_Friedel_coverage 0.722
_reflns_Friedel_fraction_full 1.000
_reflns_Friedel_fraction_max 0.999
_reflns_number_gt 1348
_reflns_number_total 2992
_reflns_threshold_expression 'I > 2\s(I)'
_cod_data_source_file c9ce01953g2.cif
_cod_data_source_block 1_a
_cod_database_code 7239903
_shelx_shelxl_version_number 2018/3
_shelx_space_group_comment
;
The symmetry employed for this shelxl refinement is uniquely defined
by the following loop, which should always be used as a source of
symmetry information in preference to the above space-group names.
They are only intended as comments.
;
_shelx_estimated_absorpt_t_min 0.974
_shelx_estimated_absorpt_t_max 0.982

loop_
_space_group_symop_operation_xyz
'x, y, z'
'-x+1/2, -y, z+1/2'
'-x, y+1/2, -z+1/2'
'x+1/2, -y+1/2, -z'

loop_
_atom_site_label
_atom_site_type_symbol
_atom_site_fract_x
_atom_site_fract_y
_atom_site_fract_z
_atom_site_U_iso_or_equiv
_atom_site_adp_type
_atom_site_occupancy
_atom_site_site_symmetry_order
_atom_site_calc_flag
_atom_site_refinement_flags_posn
_atom_site_refinement_flags_adp
O1 O 0.5340(7) 0.2784(3) 0.36076(17) 0.0432(10) Uani 1 1 d . .
H1 H 0.534110 0.350586 0.362199 0.065 Uiso 1 1 calc R U
N4 N 0.5205(7) 0.4849(3) 0.4265(2) 0.0350(11) Uani 1 1 d . .
C4 C 0.5032(9) 0.6070(4) 0.4225(2) 0.0313(12) Uani 1 1 d . .
C5 C 0.5256(8) 0.4324(4) 0.4969(3) 0.0322(12) Uani 1 1 d . .
H5 H 0.525364 0.478061 0.543791 0.039 Uiso 1 1 calc R U
N3 N 0.4938(12) 0.6030(3) 0.2775(2) 0.0631(17) Uani 1 1 d . .
H3A H 0.505549 0.527564 0.276216 0.076 Uiso 1 1 calc R U
H3B H 0.484542 0.642173 0.232984 0.076 Uiso 1 1 calc R U
C6 C 0.5314(9) 0.3071(4) 0.5045(3) 0.0324(12) Uani 1 1 d . .
C11 C 0.5343(9) 0.2534(4) 0.5841(3) 0.0358(13) Uani 1 1 d . .
C7 C 0.5344(10) 0.2356(4) 0.4370(3) 0.0354(13) Uani 1 1 d . .
C10 C 0.5334(10) 0.1287(4) 0.5889(3) 0.0372(13) Uani 1 1 d . .
N2 N 0.4889(11) 0.7302(4) 0.5527(2) 0.0689(17) Uani 1 1 d . .
C2 C 0.4899(11) 0.6593(4) 0.3487(3) 0.0480(17) Uani 1 1 d . .
C9 C 0.5326(9) 0.0622(5) 0.5175(3) 0.0438(14) Uani 1 1 d . .
H9 H 0.532160 -0.019592 0.521357 0.053 Uiso 1 1 calc R U
C8 C 0.5325(10) 0.1122(4) 0.4431(3) 0.0433(15) Uani 1 1 d . .
H8 H 0.531117 0.065631 0.396656 0.052 Uiso 1 1 calc R U
C3 C 0.4935(12) 0.6772(4) 0.4940(3) 0.0471(16) Uani 1 1 d . .
C15 C 0.5324(11) 0.0732(5) 0.6649(3) 0.0525(17) Uani 1 1 d . .
H15 H 0.528010 -0.008548 0.667838 0.063 Uiso 1 1 calc R U
C12 C 0.5364(10) 0.3165(5) 0.6571(3) 0.0467(15) Uani 1 1 d . .
H12 H 0.538145 0.398363 0.655810 0.056 Uiso 1 1 calc R U
C1 C 0.4678(13) 0.7837(5) 0.3431(3) 0.0555(18) Uani 1 1 d . .
N1 N 0.4469(12) 0.8837(5) 0.3335(3) 0.085(2) Uani 1 1 d . .
C13 C 0.5361(13) 0.2598(5) 0.7297(3) 0.0592(19) Uani 1 1 d . .
H13 H 0.534727 0.303707 0.777416 0.071 Uiso 1 1 calc R U
C14 C 0.5376(14) 0.1376(5) 0.7342(3) 0.063(2) Uani 1 1 d . .
H14 H 0.542170 0.100149 0.784439 0.076 Uiso 1 1 calc R U

loop_
_atom_site_aniso_label
_atom_site_aniso_U_11
_atom_site_aniso_U_22
_atom_site_aniso_U_33
_atom_site_aniso_U_23
_atom_site_aniso_U_13
_atom_site_aniso_U_12
O1 0.072(3) 0.0329(19) 0.0250(17) 0.0018(14) 0.001(2) 0.002(3)
N4 0.047(3) 0.033(2) 0.0252(19) 0.0027(16) 0.003(3) 0.002(3)
C4 0.045(3) 0.027(2) 0.022(2) 0.0033(17) 0.002(3) 0.000(3)
C5 0.041(3) 0.029(3) 0.026(2) 0.002(2) -0.004(3) 0.005(3)
N3 0.132(5) 0.033(2) 0.025(2) 0.0051(18) 0.004(4) -0.002(4)
C6 0.043(3) 0.029(3) 0.026(2) 0.003(2) 0.001(3) 0.002(3)
C11 0.050(3) 0.033(3) 0.025(2) 0.002(2) -0.005(3) 0.000(3)
C7 0.046(4) 0.032(3) 0.027(2) -0.001(2) -0.001(3) 0.005(3)
C10 0.047(3) 0.030(3) 0.034(3) 0.005(2) -0.001(4) 0.004(3)
N2 0.121(5) 0.047(3) 0.038(3) -0.013(2) -0.009(4) 0.009(4)
C2 0.082(5) 0.030(3) 0.032(3) -0.001(2) -0.002(4) -0.011(4)
C9 0.051(4) 0.025(3) 0.056(3) 0.000(2) -0.002(4) -0.002(3)
C8 0.063(4) 0.028(3) 0.038(3) -0.006(2) -0.003(4) 0.000(3)
C3 0.080(5) 0.028(3) 0.034(3) 0.001(2) -0.004(4) -0.002(4)
C15 0.074(5) 0.035(3) 0.049(3) 0.015(3) 0.001(5) 0.002(4)
C12 0.073(4) 0.037(3) 0.030(3) 0.001(2) -0.004(4) -0.002(4)
C1 0.104(6) 0.032(3) 0.030(2) 0.003(2) 0.003(4) -0.009(4)
N1 0.166(7) 0.037(3) 0.052(3) 0.003(2) -0.012(5) -0.004(4)
C13 0.093(6) 0.054(4) 0.030(3) 0.000(3) 0.001(4) 0.008(5)
C14 0.099(6) 0.052(3) 0.039(3) 0.017(3) -0.003(5) -0.004(5)

loop_
_atom_type_symbol
_atom_type_description
_atom_type_scat_dispersion_real
_atom_type_scat_dispersion_imag
_atom_type_scat_source
C C 0.0033 0.0016 'International Tables Vol C Tables 4.2.6.8 and 6.1.1.4'
H H 0.0000 0.0000 'International Tables Vol C Tables 4.2.6.8 and 6.1.1.4'
N N 0.0061 0.0033 'International Tables Vol C Tables 4.2.6.8 and 6.1.1.4'
O O 0.0106 0.0060 'International Tables Vol C Tables 4.2.6.8 and 6.1.1.4'

loop_
_geom_angle_atom_site_label_1
_geom_angle_atom_site_label_2
_geom_angle_atom_site_label_3
_geom_angle
C7 O1 H1 109.5
C5 N4 C4 120.0(4)
C2 C4 N4 118.9(4)
C2 C4 C3 119.6(4)
N4 C4 C3 121.5(4)
N4 C5 C6 122.2(4)
N4 C5 H5 118.9
C6 C5 H5 118.9
C2 N3 H3A 120.0
C2 N3 H3B 120.0
H3A N3 H3B 120.0
C7 C6 C5 121.2(4)
C7 C6 C11 118.9(4)
C5 C6 C11 119.9(4)
C12 C11 C10 117.5(4)
C12 C11 C6 124.3(4)
C10 C11 C6 118.2(4)
O1 C7 C6 122.7(4)
O1 C7 C8 115.2(4)
C6 C7 C8 122.0(4)
C9 C10 C15 120.6(5)
C9 C10 C11 119.4(4)
C15 C10 C11 119.9(5)
N3 C2 C4 125.2(4)
N3 C2 C1 114.8(4)
C4 C2 C1 120.0(4)
C8 C9 C10 122.4(5)
C8 C9 H9 118.8
C10 C9 H9 118.8
C9 C8 C7 119.0(5)
C9 C8 H8 120.5
C7 C8 H8 120.5
N2 C3 C4 177.5(6)
C14 C15 C10 120.7(5)
C14 C15 H15 119.7
C10 C15 H15 119.7
C13 C12 C11 121.0(5)
C13 C12 H12 119.5
C11 C12 H12 119.5
N1 C1 C2 175.8(6)
C12 C13 C14 121.3(5)
C12 C13 H13 119.4
C14 C13 H13 119.4
C15 C14 C13 119.5(5)
C15 C14 H14 120.2
C13 C14 H14 120.2

loop_
_geom_bond_atom_site_label_1
_geom_bond_atom_site_label_2
_geom_bond_distance
O1 C7 1.346(5)
O1 H1 0.8200
N4 C5 1.304(5)
N4 C4 1.392(5)
C4 C2 1.356(6)
C4 C3 1.422(6)
C5 C6 1.428(6)
C5 H5 0.9300
N3 C2 1.336(6)
N3 H3A 0.8600
N3 H3B 0.8600
C6 C7 1.376(6)
C6 C11 1.446(6)
C11 C12 1.399(6)
C11 C10 1.418(6)
C7 C8 1.405(6)
C10 C9 1.398(7)
C10 C15 1.401(7)
N2 C3 1.139(6)
C2 C1 1.423(7)
C9 C8 1.350(7)
C9 H9 0.9300
C8 H8 0.9300
C15 C14 1.356(8)
C15 H15 0.9300
C12 C13 1.359(7)
C12 H12 0.9300
C1 N1 1.154(7)
C13 C14 1.389(7)
C13 H13 0.9300
C14 H14 0.9300

loop_
_geom_hbond_atom_site_label_D
_geom_hbond_atom_site_label_H
_geom_hbond_atom_site_label_A
_geom_hbond_distance_DH
_geom_hbond_distance_HA
_geom_hbond_distance_DA
_geom_hbond_angle_DHA
_geom_hbond_site_symmetry_A
_geom_hbond_publ_flag
C8 H8 N1 0.93 2.38 3.211(7) 148.8 1_545 yes
N3 H3B O1 0.86 2.19 3.031(5) 166.2 3_655 yes
N3 H3A N1 0.86 2.46 3.114(7) 133.8 3_645 yes
O1 H1 N4 0.82 1.86 2.584(5) 146.7 . yes
C8 H8 N1 0.93 2.38 3.211(7) 148.8 1_545 yes
N3 H3B O1 0.86 2.19 3.031(5) 166.2 3_655 yes
N3 H3A N1 0.86 2.46 3.114(7) 133.8 3_645 yes
O1 H1 N4 0.82 1.86 2.584(5) 146.7 . yes
C8 H8 N1 0.93 2.38 3.211(7) 148.8 1_545 yes
N3 H3B O1 0.86 2.19 3.031(5) 166.2 3_655 yes
N3 H3A N1 0.86 2.46 3.114(7) 133.8 3_645 yes
O1 H1 N4 0.82 1.86 2.584(5) 146.7 . yes
C8 H8 N1 0.93 2.38 3.211(7) 148.8 1_545 yes
N3 H3B O1 0.86 2.19 3.031(5) 166.2 3_655 yes
N3 H3A N1 0.86 2.46 3.114(7) 133.8 3_645 yes
O1 H1 N4 0.82 1.86 2.584(5) 146.7 . yes
C8 H8 N1 0.93 2.38 3.211(7) 148.8 1_545 yes
N3 H3B O1 0.86 2.19 3.031(5) 166.2 3_655 yes
N3 H3A N1 0.86 2.46 3.114(7) 133.8 3_645 yes
O1 H1 N4 0.82 1.86 2.584(5) 146.7 . yes
C8 H8 N1 0.93 2.38 3.211(7) 148.8 1_545 yes
N3 H3B O1 0.86 2.19 3.031(5) 166.2 3_655 yes
N3 H3A N1 0.86 2.46 3.114(7) 133.8 3_645 yes
O1 H1 N4 0.82 1.86 2.584(5) 146.7 . yes
C8 H8 N1 0.93 2.38 3.211(7) 148.8 1_545 yes
N3 H3B O1 0.86 2.19 3.031(5) 166.2 3_655 yes
N3 H3A N1 0.86 2.46 3.114(7) 133.8 3_645 yes
O1 H1 N4 0.82 1.86 2.584(5) 146.7 . yes
C8 H8 N1 0.93 2.38 3.211(7) 148.8 1_545 yes
N3 H3B O1 0.86 2.19 3.031(5) 166.2 3_655 yes
N3 H3A N1 0.86 2.46 3.114(7) 133.8 3_645 yes
O1 H1 N4 0.82 1.86 2.584(5) 146.7 . yes
C8 H8 N1 0.93 2.38 3.211(7) 148.8 1_545 yes
N3 H3B O1 0.86 2.19 3.031(5) 166.2 3_655 yes
N3 H3A N1 0.86 2.46 3.114(7) 133.8 3_645 yes
O1 H1 N4 0.82 1.86 2.584(5) 146.7 . yes
C8 H8 N1 0.93 2.38 3.211(7) 148.8 1_545 yes
N3 H3B O1 0.86 2.19 3.031(5) 166.2 3_655 yes
N3 H3A N1 0.86 2.46 3.114(7) 133.8 3_645 yes
O1 H1 N4 0.82 1.86 2.584(5) 146.7 . yes
C8 H8 N1 0.93 2.38 3.211(7) 148.8 1_545 yes
N3 H3B O1 0.86 2.19 3.031(5) 166.2 3_655 yes
N3 H3A N1 0.86 2.46 3.114(7) 133.8 3_645 yes
O1 H1 N4 0.82 1.86 2.584(5) 146.7 . yes
O1 H1 N4 0.82 1.86 2.584(5) 146.7 . yes
N3 H3A N1 0.86 2.46 3.114(7) 133.8 3_645 yes
N3 H3B O1 0.86 2.19 3.031(5) 166.2 3_655 yes
C8 H8 N1 0.93 2.38 3.211(7) 148.8 1_545 yes
O1 H1 N4 0.82 1.86 2.584(5) 146.7 . yes
N3 H3A N1 0.86 2.46 3.114(7) 133.8 3_645 yes
N3 H3B O1 0.86 2.19 3.031(5) 166.2 3_655 yes
C8 H8 N1 0.93 2.38 3.211(7) 148.8 1_545 yes
O1 H1 N4 0.82 1.86 2.584(5) 146.7 . yes
N3 H3A N1 0.86 2.46 3.114(7) 133.8 3_645 yes
N3 H3B O1 0.86 2.19 3.031(5) 166.2 3_655 yes
C8 H8 N1 0.93 2.38 3.211(7) 148.8 1_545 yes

loop_
_geom_torsion_atom_site_label_1
_geom_torsion_atom_site_label_2
_geom_torsion_atom_site_label_3
_geom_torsion_atom_site_label_4
_geom_torsion
C5 N4 C4 C2 -177.3(6)
C5 N4 C4 C3 0.9(10)
C4 N4 C5 C6 176.3(6)
N4 C5 C6 C7 0.8(9)
N4 C5 C6 C11 -179.2(6)
C7 C6 C11 C12 178.4(7)
C5 C6 C11 C12 -1.5(9)
C7 C6 C11 C10 -2.1(9)
C5 C6 C11 C10 178.0(6)
C5 C6 C7 O1 0.6(10)
C11 C6 C7 O1 -179.4(6)
C5 C6 C7 C8 -177.5(6)
C11 C6 C7 C8 2.5(10)
C12 C11 C10 C9 -179.6(6)
C6 C11 C10 C9 0.9(10)
C12 C11 C10 C15 0.7(11)
C6 C11 C10 C15 -178.8(6)
N4 C4 C2 N3 -0.7(12)
C3 C4 C2 N3 -178.9(8)
N4 C4 C2 C1 178.7(7)
C3 C4 C2 C1 0.4(11)
C15 C10 C9 C8 179.6(7)
C11 C10 C9 C8 -0.1(11)
C10 C9 C8 C7 0.4(11)
O1 C7 C8 C9 -179.9(5)
C6 C7 C8 C9 -1.6(11)
C9 C10 C15 C14 178.5(8)
C11 C10 C15 C14 -1.8(11)
C10 C11 C12 C13 -0.5(11)
C6 C11 C12 C13 179.0(6)
C11 C12 C13 C14 1.3(13)
C10 C15 C14 C13 2.5(13)
C12 C13 C14 C15 -2.3(15)
